data_4304050
loop_
_publ_author_name
'Erin L. Norton'
'Kara L. S. Szekely'
'Jonathan W. Dube'
'Paolo G. Bomben'
'Charles L. B. Macdonald'

_publ_section_title
;
A Convenient Preparative Method for Cyclic Triphosphenium Bromide and
Chloride Salts
;
_journal_name_full 'Inorganic Chemistry'
_journal_page_first 1196
_journal_page_last 1203
_journal_paper_doi 10.1021/ic701342u
_journal_volume 47
_journal_year 2008
_chemical_formula_moiety 'C27 H26 P3, Br'
_chemical_formula_sum 'C27 H26 Br P3'
_chemical_formula_weight 523.30
_chemical_name_systematic
;
 ?
;
_space_group_IT_number 14
_symmetry_cell_setting monoclinic
_symmetry_space_group_name_Hall '-P 2ybc'
_symmetry_space_group_name_H-M 'P 1 21/c 1'
_atom_sites_solution_hydrogens geom
_atom_sites_solution_primary direct
_atom_sites_solution_secondary difmap
_audit_creation_method SHELXL-97
_cell_angle_alpha 90.00
_cell_angle_beta 113.8980(10)
_cell_angle_gamma 90.00
_cell_formula_units_Z 4
_cell_length_a 11.1018(11)
_cell_length_b 18.9235(19)
_cell_length_c 12.9372(13)
_cell_measurement_reflns_used 8575
_cell_measurement_temperature 173(2)
_cell_measurement_theta_max 28.06
_cell_measurement_theta_min 2.28
_cell_volume 2484.9(4)
_computing_cell_refinement 'Bruker SMART'
_computing_data_collection 'Bruker SMART'
_computing_data_reduction 'Bruker SAINT'
_computing_molecular_graphics 'Bruker SHELXTL'
_computing_publication_material 'Bruker SHELXTL'
_computing_structure_refinement 'SHELXL-97 (Sheldrick, 1997)'
_computing_structure_solution 'Bruker SHELXTL'
_diffrn_ambient_temperature 173(2)
_diffrn_measured_fraction_theta_full 0.983
_diffrn_measured_fraction_theta_max 0.983
_diffrn_measurement_device_type 'CCD area detector'
_diffrn_measurement_method 'phi and omega scans'
_diffrn_radiation_monochromator graphite
_diffrn_radiation_source 'fine-focus sealed tube'
_diffrn_radiation_type MoK\a
_diffrn_radiation_wavelength 0.71073
_diffrn_reflns_av_R_equivalents 0.0536
_diffrn_reflns_av_sigmaI/netI 0.0568
_diffrn_reflns_limit_h_max 14
_diffrn_reflns_limit_h_min -14
_diffrn_reflns_limit_k_max 24
_diffrn_reflns_limit_k_min -21
_diffrn_reflns_limit_l_max 16
_diffrn_reflns_limit_l_min -16
_diffrn_reflns_number 20497
_diffrn_reflns_theta_full 27.50
_diffrn_reflns_theta_max 27.50
_diffrn_reflns_theta_min 2.01
_exptl_absorpt_coefficient_mu 1.860
_exptl_absorpt_correction_T_max 0.830
_exptl_absorpt_correction_T_min 0.714
_exptl_absorpt_correction_type multi-scan
_exptl_absorpt_process_details 'SADABS, Bruker 2000'
_exptl_crystal_colour colourless
_exptl_crystal_density_diffrn 1.399
_exptl_crystal_density_method 'not measured'
_exptl_crystal_description prism
_exptl_crystal_F_000 1072
_exptl_crystal_size_max 0.40
_exptl_crystal_size_mid 0.20
_exptl_crystal_size_min 0.10
_refine_diff_density_max 0.591
_refine_diff_density_min -0.301
_refine_diff_density_rms 0.077
_refine_ls_extinction_method none
_refine_ls_goodness_of_fit_ref 1.033
_refine_ls_hydrogen_treatment constr
_refine_ls_matrix_type full
_refine_ls_number_parameters 280
_refine_ls_number_reflns 5614
_refine_ls_number_restraints 0
_refine_ls_restrained_S_all 1.033
_refine_ls_R_factor_all 0.0758
_refine_ls_R_factor_gt 0.0471
_refine_ls_shift/su_max 0.001
_refine_ls_shift/su_mean 0.000
_refine_ls_structure_factor_coef Fsqd
_refine_ls_weighting_details 'calc w=1/[\s^2^(Fo^2^)+(0.0405P)^2^+0.9549P] where P=(Fo^2^+2Fc^2^)/3'
_refine_ls_weighting_scheme calc
_refine_ls_wR_factor_gt 0.0886
_refine_ls_wR_factor_ref 0.0996
_reflns_number_gt 4059
_reflns_number_total 5614
_reflns_threshold_expression >2sigma(I)
_cod_data_source_file ic701342u-file004.cif
_cod_data_source_block p21c
_cod_depositor_comments
;
The following automatic conversions were performed:
'_symmetry_cell_setting' value 'Monoclinic' changed to 'monoclinic'
according to '/home/saulius/struct/CIF-dictionaries/cif_core.dic'
dictionary named 'cif_core.dic' version 2.4.1 from 2010-06-29.

Automatic conversion script
Id: cif_fix_enum 1527 2010-12-29 10:47:43Z saulius 
;
_cod_database_code 4304050

loop_
_symmetry_equiv_pos_as_xyz
'x, y, z'
'-x, y+1/2, -z+1/2'
'-x, -y, -z'
'x, -y-1/2, z-1/2'

loop_
_atom_site_label
_atom_site_type_symbol
_atom_site_fract_x
_atom_site_fract_y
_atom_site_fract_z
_atom_site_U_iso_or_equiv
_atom_site_adp_type
_atom_site_occupancy
_atom_site_symmetry_multiplicity
_atom_site_calc_flag
_atom_site_refinement_flags
_atom_site_disorder_assembly
_atom_site_disorder_group
P1 P 0.46491(7) 0.03113(4) 0.70497(6) 0.02400(17) Uani 1 1 d . . .
P2 P 0.43448(8) -0.00671(5) 0.84625(7) 0.02885(19) Uani 1 1 d . . .
P3 P 0.23649(7) 0.02752(4) 0.79676(6) 0.02400(17) Uani 1 1 d . . .
C4 C 0.1404(3) 0.02867(16) 0.6458(2) 0.0264(6) Uani 1 1 d . . .
H4A H 0.1253 -0.0207 0.6179 0.032 Uiso 1 1 calc R . .
H4B H 0.0533 0.0499 0.6306 0.032 Uiso 1 1 calc R . .
C5 C 0.2039(3) 0.06948(16) 0.5793(2) 0.0271(7) Uani 1 1 d . . .
H5A H 0.2334 0.1161 0.6154 0.032 Uiso 1 1 calc R . .
H5B H 0.1371 0.0778 0.5016 0.032 Uiso 1 1 calc R . .
C6 C 0.3223(3) 0.03070(16) 0.5726(2) 0.0264(6) Uani 1 1 d . . .
H6A H 0.3453 0.0534 0.5140 0.032 Uiso 1 1 calc R . .
H6B H 0.2971 -0.0188 0.5492 0.032 Uiso 1 1 calc R . .
C11 C 0.5850(3) -0.03070(17) 0.6960(2) 0.0281(7) Uani 1 1 d . . .
C12 C 0.5478(3) -0.10052(17) 0.6708(3) 0.0374(8) Uani 1 1 d . . .
H12 H 0.4592 -0.1143 0.6521 0.045 Uiso 1 1 calc R . .
C13 C 0.6402(4) -0.1501(2) 0.6729(3) 0.0464(9) Uani 1 1 d . . .
H13 H 0.6145 -0.1979 0.6541 0.056 Uiso 1 1 calc R . .
C14 C 0.7689(4) -0.1307(2) 0.7019(3) 0.0504(10) Uani 1 1 d . . .
H14 H 0.8324 -0.1651 0.7049 0.060 Uiso 1 1 calc R . .
C15 C 0.8057(3) -0.0613(2) 0.7267(3) 0.0530(11) Uani 1 1 d . . .
H15 H 0.8947 -0.0479 0.7462 0.064 Uiso 1 1 calc R . .
C16 C 0.7143(3) -0.0109(2) 0.7233(3) 0.0407(9) Uani 1 1 d . . .
H16 H 0.7400 0.0371 0.7396 0.049 Uiso 1 1 calc R . .
C21 C 0.5355(3) 0.11839(16) 0.7204(2) 0.0261(7) Uani 1 1 d . . .
C22 C 0.5606(3) 0.15738(17) 0.8166(3) 0.0324(7) Uani 1 1 d . . .
H22 H 0.5395 0.1386 0.8753 0.039 Uiso 1 1 calc R . .
C23 C 0.6163(3) 0.22378(18) 0.8284(3) 0.0427(9) Uani 1 1 d . . .
H23 H 0.6336 0.2504 0.8952 0.051 Uiso 1 1 calc R . .
C24 C 0.6465(4) 0.25129(19) 0.7444(3) 0.0478(10) Uani 1 1 d . . .
H24 H 0.6835 0.2973 0.7524 0.057 Uiso 1 1 calc R . .
C25 C 0.6236(4) 0.2127(2) 0.6485(3) 0.0567(11) Uani 1 1 d . . .
H25 H 0.6460 0.2318 0.5907 0.068 Uiso 1 1 calc R . .
C26 C 0.5681(4) 0.14604(19) 0.6355(3) 0.0449(9) Uani 1 1 d . . .
H26 H 0.5523 0.1194 0.5691 0.054 Uiso 1 1 calc R . .
C31 C 0.1714(3) -0.03989(15) 0.8587(2) 0.0255(6) Uani 1 1 d . . .
C32 C 0.1561(3) -0.10778(16) 0.8133(3) 0.0313(7) Uani 1 1 d . . .
H32 H 0.1701 -0.1164 0.7466 0.038 Uiso 1 1 calc R . .
C33 C 0.1205(3) -0.16241(17) 0.8658(3) 0.0351(8) Uani 1 1 d . . .
H33 H 0.1117 -0.2088 0.8357 0.042 Uiso 1 1 calc R . .
C34 C 0.0975(3) -0.15055(17) 0.9609(3) 0.0352(8) Uani 1 1 d . . .
H34 H 0.0738 -0.1886 0.9968 0.042 Uiso 1 1 calc R . .
C35 C 0.1089(3) -0.08323(18) 1.0041(3) 0.0364(8) Uani 1 1 d . . .
H35 H 0.0904 -0.0746 1.0685 0.044 Uiso 1 1 calc R . .
C36 C 0.1472(3) -0.02790(17) 0.9541(3) 0.0302(7) Uani 1 1 d . . .
H36 H 0.1569 0.0183 0.9852 0.036 Uiso 1 1 calc R . .
C41 C 0.2118(3) 0.11027(15) 0.8555(2) 0.0261(6) Uani 1 1 d . . .
C42 C 0.0903(3) 0.14428(16) 0.8109(3) 0.0323(7) Uani 1 1 d . . .
H42 H 0.0229 0.1281 0.7424 0.039 Uiso 1 1 calc R . .
C43 C 0.0684(4) 0.20193(17) 0.8669(3) 0.0394(8) Uani 1 1 d . . .
H43 H -0.0149 0.2248 0.8369 0.047 Uiso 1 1 calc R . .
C44 C 0.1654(4) 0.22633(18) 0.9651(3) 0.0433(9) Uani 1 1 d . . .
H44 H 0.1488 0.2658 1.0029 0.052 Uiso 1 1 calc R . .
C45 C 0.2865(4) 0.19392(19) 1.0091(3) 0.0449(9) Uani 1 1 d . . .
H45 H 0.3539 0.2113 1.0767 0.054 Uiso 1 1 calc R . .
C46 C 0.3101(3) 0.13561(17) 0.9544(3) 0.0351(8) Uani 1 1 d . . .
H46 H 0.3937 0.1131 0.9849 0.042 Uiso 1 1 calc R . .
Br Br 0.14477(3) -0.143978(17) 0.50124(3) 0.04079(12) Uani 1 1 d . . .

loop_
_atom_site_aniso_label
_atom_site_aniso_U_11
_atom_site_aniso_U_22
_atom_site_aniso_U_33
_atom_site_aniso_U_23
_atom_site_aniso_U_13
_atom_site_aniso_U_12
P1 0.0252(4) 0.0260(4) 0.0205(4) -0.0011(3) 0.0089(3) 0.0014(3)
P2 0.0275(4) 0.0359(5) 0.0230(4) 0.0085(4) 0.0101(3) 0.0091(3)
P3 0.0258(4) 0.0231(4) 0.0234(4) 0.0024(3) 0.0102(3) 0.0041(3)
C4 0.0246(14) 0.0254(16) 0.0267(16) 0.0014(13) 0.0078(13) 0.0045(12)
C5 0.0287(15) 0.0276(17) 0.0200(15) 0.0038(13) 0.0048(12) 0.0052(13)
C6 0.0304(16) 0.0275(16) 0.0207(15) -0.0005(13) 0.0098(13) -0.0001(13)
C11 0.0258(15) 0.0356(18) 0.0205(15) -0.0036(13) 0.0069(12) 0.0068(13)
C12 0.0421(19) 0.034(2) 0.040(2) -0.0007(16) 0.0198(16) 0.0058(15)
C13 0.055(2) 0.042(2) 0.044(2) -0.0024(17) 0.0209(18) 0.0135(18)
C14 0.050(2) 0.059(3) 0.034(2) -0.0075(18) 0.0076(17) 0.027(2)
C15 0.0263(17) 0.083(3) 0.041(2) -0.019(2) 0.0044(16) 0.0111(19)
C16 0.0323(17) 0.048(2) 0.035(2) -0.0166(16) 0.0071(15) 0.0030(15)
C21 0.0252(15) 0.0276(16) 0.0253(16) -0.0014(13) 0.0101(13) -0.0007(12)
C22 0.0351(17) 0.0334(19) 0.0305(18) -0.0057(14) 0.0152(14) -0.0052(14)
C23 0.046(2) 0.039(2) 0.044(2) -0.0163(17) 0.0192(17) -0.0117(16)
C24 0.052(2) 0.040(2) 0.050(2) -0.0054(18) 0.0180(19) -0.0210(17)
C25 0.069(3) 0.059(3) 0.044(2) 0.002(2) 0.025(2) -0.030(2)
C26 0.059(2) 0.048(2) 0.0303(19) -0.0096(17) 0.0213(17) -0.0219(19)
C31 0.0260(15) 0.0244(16) 0.0253(16) 0.0041(13) 0.0097(12) 0.0038(12)
C32 0.0362(17) 0.0254(17) 0.0371(19) 0.0007(14) 0.0197(15) 0.0061(13)
C33 0.0361(18) 0.0252(18) 0.046(2) -0.0028(15) 0.0180(16) 0.0009(13)
C34 0.0357(17) 0.0322(19) 0.0376(19) 0.0094(16) 0.0147(15) -0.0022(14)
C35 0.0412(19) 0.041(2) 0.0319(19) 0.0041(16) 0.0195(16) -0.0010(15)
C36 0.0347(17) 0.0286(17) 0.0277(17) -0.0022(14) 0.0130(14) 0.0000(13)
C41 0.0348(16) 0.0197(15) 0.0276(17) 0.0020(13) 0.0167(14) 0.0000(12)
C42 0.0375(17) 0.0302(17) 0.0286(17) 0.0049(14) 0.0129(14) 0.0072(14)
C43 0.053(2) 0.0292(19) 0.042(2) 0.0082(16) 0.0257(18) 0.0137(16)
C44 0.071(3) 0.0248(19) 0.046(2) -0.0059(16) 0.036(2) -0.0016(17)
C45 0.055(2) 0.041(2) 0.042(2) -0.0158(17) 0.0227(19) -0.0144(18)
C46 0.0364(18) 0.036(2) 0.0319(18) -0.0014(15) 0.0129(15) 0.0007(14)
Br 0.0431(2) 0.02802(18) 0.0374(2) -0.00405(15) 0.00210(15) 0.01056(15)

loop_
_atom_type_symbol
_atom_type_description
_atom_type_scat_dispersion_real
_atom_type_scat_dispersion_imag
_atom_type_scat_source
C C 0.0033 0.0016 'International Tables Vol C Tables 4.2.6.8 and 6.1.1.4'
H H 0.0000 0.0000 'International Tables Vol C Tables 4.2.6.8 and 6.1.1.4'
P P 0.1023 0.0942 'International Tables Vol C Tables 4.2.6.8 and 6.1.1.4'
Br Br -0.2901 2.4595 'International Tables Vol C Tables 4.2.6.8 and 6.1.1.4'

loop_
_geom_angle_atom_site_label_1
_geom_angle_atom_site_label_2
_geom_angle_atom_site_label_3
_geom_angle
_geom_angle_site_symmetry_1
_geom_angle_site_symmetry_3
_geom_angle_publ_flag
C6 P1 C21 106.52(14) . . ?
C6 P1 C11 108.82(13) . . ?
C21 P1 C11 107.46(14) . . ?
C6 P1 P2 115.72(10) . . ?
C21 P1 P2 115.41(10) . . ?
C11 P1 P2 102.47(10) . . ?
P1 P2 P3 98.30(4) . . ?
C31 P3 C4 108.71(14) . . ?
C31 P3 C41 105.62(13) . . ?
C4 P3 C41 108.67(14) . . ?
C31 P3 P2 101.64(10) . . ?
C4 P3 P2 114.51(10) . . ?
C41 P3 P2 116.82(11) . . ?
C5 C4 P3 114.2(2) . . ?
C5 C4 H4A 108.7 . . ?
P3 C4 H4A 108.7 . . ?
C5 C4 H4B 108.7 . . ?
P3 C4 H4B 108.7 . . ?
H4A C4 H4B 107.6 . . ?
C4 C5 C6 113.0(2) . . ?
C4 C5 H5A 109.0 . . ?
C6 C5 H5A 109.0 . . ?
C4 C5 H5B 109.0 . . ?
C6 C5 H5B 109.0 . . ?
H5A C5 H5B 107.8 . . ?
C5 C6 P1 112.7(2) . . ?
C5 C6 H6A 109.0 . . ?
P1 C6 H6A 109.0 . . ?
C5 C6 H6B 109.0 . . ?
P1 C6 H6B 109.0 . . ?
H6A C6 H6B 107.8 . . ?
C12 C11 C16 119.9(3) . . ?
C12 C11 P1 118.3(2) . . ?
C16 C11 P1 121.5(3) . . ?
C13 C12 C11 119.7(3) . . ?
C13 C12 H12 120.1 . . ?
C11 C12 H12 120.1 . . ?
C14 C13 C12 120.3(4) . . ?
C14 C13 H13 119.9 . . ?
C12 C13 H13 119.9 . . ?
C13 C14 C15 120.0(3) . . ?
C13 C14 H14 120.0 . . ?
C15 C14 H14 120.0 . . ?
C14 C15 C16 120.5(3) . . ?
C14 C15 H15 119.7 . . ?
C16 C15 H15 119.7 . . ?
C15 C16 C11 119.6(3) . . ?
C15 C16 H16 120.2 . . ?
C11 C16 H16 120.2 . . ?
C22 C21 C26 119.4(3) . . ?
C22 C21 P1 120.7(2) . . ?
C26 C21 P1 119.9(2) . . ?
C21 C22 C23 120.3(3) . . ?
C21 C22 H22 119.8 . . ?
C23 C22 H22 119.8 . . ?
C24 C23 C22 120.2(3) . . ?
C24 C23 H23 119.9 . . ?
C22 C23 H23 119.9 . . ?
C23 C24 C25 120.1(3) . . ?
C23 C24 H24 119.9 . . ?
C25 C24 H24 119.9 . . ?
C24 C25 C26 120.3(3) . . ?
C24 C25 H25 119.8 . . ?
C26 C25 H25 119.8 . . ?
C25 C26 C21 119.6(3) . . ?
C25 C26 H26 120.2 . . ?
C21 C26 H26 120.2 . . ?
C36 C31 C32 119.5(3) . . ?
C36 C31 P3 122.5(2) . . ?
C32 C31 P3 117.8(2) . . ?
C33 C32 C31 119.6(3) . . ?
C33 C32 H32 120.2 . . ?
C31 C32 H32 120.2 . . ?
C34 C33 C32 120.9(3) . . ?
C34 C33 H33 119.6 . . ?
C32 C33 H33 119.6 . . ?
C33 C34 C35 119.7(3) . . ?
C33 C34 H34 120.2 . . ?
C35 C34 H34 120.2 . . ?
C34 C35 C36 120.4(3) . . ?
C34 C35 H35 119.8 . . ?
C36 C35 H35 119.8 . . ?
C31 C36 C35 120.0(3) . . ?
C31 C36 H36 120.0 . . ?
C35 C36 H36 120.0 . . ?
C46 C41 C42 119.4(3) . . ?
C46 C41 P3 119.3(2) . . ?
C42 C41 P3 120.8(2) . . ?
C43 C42 C41 119.6(3) . . ?
C43 C42 H42 120.2 . . ?
C41 C42 H42 120.2 . . ?
C44 C43 C42 120.8(3) . . ?
C44 C43 H43 119.6 . . ?
C42 C43 H43 119.6 . . ?
C43 C44 C45 120.2(3) . . ?
C43 C44 H44 119.9 . . ?
C45 C44 H44 119.9 . . ?
C44 C45 C46 119.8(3) . . ?
C44 C45 H45 120.1 . . ?
C46 C45 H45 120.1 . . ?
C41 C46 C45 120.2(3) . . ?
C41 C46 H46 119.9 . . ?
C45 C46 H46 119.9 . . ?

loop_
_geom_bond_atom_site_label_1
_geom_bond_atom_site_label_2
_geom_bond_distance
_geom_bond_site_symmetry_2
_geom_bond_publ_flag
P1 C6 1.801(3) . ?
P1 C21 1.804(3) . ?
P1 C11 1.813(3) . ?
P1 P2 2.1138(11) . ?
P2 P3 2.1262(11) . ?
P3 C31 1.805(3) . ?
P3 C4 1.807(3) . ?
P3 C41 1.809(3) . ?
C4 C5 1.525(4) . ?
C4 H4A 0.9900 . ?
C4 H4B 0.9900 . ?
C5 C6 1.538(4) . ?
C5 H5A 0.9900 . ?
C5 H5B 0.9900 . ?
C6 H6A 0.9900 . ?
C6 H6B 0.9900 . ?
C11 C12 1.383(4) . ?
C11 C16 1.384(4) . ?
C12 C13 1.383(4) . ?
C12 H12 0.9500 . ?
C13 C14 1.372(5) . ?
C13 H13 0.9500 . ?
C14 C15 1.374(5) . ?
C14 H14 0.9500 . ?
C15 C16 1.380(5) . ?
C15 H15 0.9500 . ?
C16 H16 0.9500 . ?
C21 C22 1.375(4) . ?
C21 C26 1.390(4) . ?
C22 C23 1.381(4) . ?
C22 H22 0.9500 . ?
C23 C24 1.363(5) . ?
C23 H23 0.9500 . ?
C24 C25 1.373(5) . ?
C24 H24 0.9500 . ?
C25 C26 1.384(5) . ?
C25 H25 0.9500 . ?
C26 H26 0.9500 . ?
C31 C36 1.384(4) . ?
C31 C32 1.394(4) . ?
C32 C33 1.380(4) . ?
C32 H32 0.9500 . ?
C33 C34 1.374(5) . ?
C33 H33 0.9500 . ?
C34 C35 1.376(5) . ?
C34 H34 0.9500 . ?
C35 C36 1.385(4) . ?
C35 H35 0.9500 . ?
C36 H36 0.9500 . ?
C41 C46 1.388(4) . ?
C41 C42 1.391(4) . ?
C42 C43 1.385(4) . ?
C42 H42 0.9500 . ?
C43 C44 1.371(5) . ?
C43 H43 0.9500 . ?
C44 C45 1.374(5) . ?
C44 H44 0.9500 . ?
C45 C46 1.392(5) . ?
C45 H45 0.9500 . ?
C46 H46 0.9500 . ?

loop_
_geom_torsion_atom_site_label_1
_geom_torsion_atom_site_label_2
_geom_torsion_atom_site_label_3
_geom_torsion_atom_site_label_4
_geom_torsion
_geom_torsion_site_symmetry_1
_geom_torsion_site_symmetry_2
_geom_torsion_site_symmetry_3
_geom_torsion_site_symmetry_4
_geom_torsion_publ_flag
C6 P1 P2 P3 -32.61(12) . . . . ?
C21 P1 P2 P3 92.71(11) . . . . ?
C11 P1 P2 P3 -150.86(11) . . . . ?
P1 P2 P3 C31 148.53(10) . . . . ?
P1 P2 P3 C4 31.54(12) . . . . ?
P1 P2 P3 C41 -97.13(11) . . . . ?
C31 P3 C4 C5 -165.4(2) . . . . ?
C41 P3 C4 C5 80.1(2) . . . . ?
P2 P3 C4 C5 -52.6(2) . . . . ?
P3 C4 C5 C6 72.7(3) . . . . ?
C4 C5 C6 P1 -72.5(3) . . . . ?
C21 P1 C6 C5 -76.3(2) . . . . ?
C11 P1 C6 C5 168.2(2) . . . . ?
P2 P1 C6 C5 53.5(2) . . . . ?
C6 P1 C11 C12 -57.7(3) . . . . ?
C21 P1 C11 C12 -172.7(2) . . . . ?
P2 P1 C11 C12 65.3(3) . . . . ?
C6 P1 C11 C16 128.0(3) . . . . ?
C21 P1 C11 C16 13.0(3) . . . . ?
P2 P1 C11 C16 -109.0(3) . . . . ?
C16 C11 C12 C13 0.0(5) . . . . ?
P1 C11 C12 C13 -174.5(3) . . . . ?
C11 C12 C13 C14 1.2(5) . . . . ?
C12 C13 C14 C15 -1.4(6) . . . . ?
C13 C14 C15 C16 0.4(6) . . . . ?
C14 C15 C16 C11 0.8(5) . . . . ?
C12 C11 C16 C15 -1.0(5) . . . . ?
P1 C11 C16 C15 173.3(3) . . . . ?
C6 P1 C21 C22 127.0(3) . . . . ?
C11 P1 C21 C22 -116.5(3) . . . . ?
P2 P1 C21 C22 -3.0(3) . . . . ?
C6 P1 C21 C26 -54.6(3) . . . . ?
C11 P1 C21 C26 61.8(3) . . . . ?
P2 P1 C21 C26 175.4(2) . . . . ?
C26 C21 C22 C23 0.7(5) . . . . ?
P1 C21 C22 C23 179.1(3) . . . . ?
C21 C22 C23 C24 0.2(5) . . . . ?
C22 C23 C24 C25 -1.0(6) . . . . ?
C23 C24 C25 C26 0.9(6) . . . . ?
C24 C25 C26 C21 0.0(6) . . . . ?
C22 C21 C26 C25 -0.8(5) . . . . ?
P1 C21 C26 C25 -179.2(3) . . . . ?
C4 P3 C31 C36 -133.2(3) . . . . ?
C41 P3 C31 C36 -16.7(3) . . . . ?
P2 P3 C31 C36 105.7(2) . . . . ?
C4 P3 C31 C32 52.3(3) . . . . ?
C41 P3 C31 C32 168.8(2) . . . . ?
P2 P3 C31 C32 -68.8(2) . . . . ?
C36 C31 C32 C33 -1.7(4) . . . . ?
P3 C31 C32 C33 172.9(2) . . . . ?
C31 C32 C33 C34 1.2(5) . . . . ?
C32 C33 C34 C35 0.6(5) . . . . ?
C33 C34 C35 C36 -2.0(5) . . . . ?
C32 C31 C36 C35 0.4(4) . . . . ?
P3 C31 C36 C35 -174.0(2) . . . . ?
C34 C35 C36 C31 1.4(5) . . . . ?
C31 P3 C41 C46 90.7(3) . . . . ?
C4 P3 C41 C46 -152.9(2) . . . . ?
P2 P3 C41 C46 -21.4(3) . . . . ?
C31 P3 C41 C42 -81.6(3) . . . . ?
C4 P3 C41 C42 34.9(3) . . . . ?
P2 P3 C41 C42 166.3(2) . . . . ?
C46 C41 C42 C43 -1.3(5) . . . . ?
P3 C41 C42 C43 170.9(2) . . . . ?
C41 C42 C43 C44 0.7(5) . . . . ?
C42 C43 C44 C45 0.4(5) . . . . ?
C43 C44 C45 C46 -0.8(5) . . . . ?
C42 C41 C46 C45 0.9(5) . . . . ?
P3 C41 C46 C45 -171.4(3) . . . . ?
C44 C45 C46 C41 0.2(5) . . . . ?

loop_
_cod_related_entry_id
_cod_related_entry_database
_cod_related_entry_code
1 ChemSpider 30660767
